data_4111301
loop_
_publ_author_name
'Yue-Ling Bai'
'Jun Tao'
'Wolfgang Wernsdorfer'
'Osamu Sato'
'Rong-Bin Huang'
'Lan-Sun Zheng'

_publ_contact_author_address
;
Department of Chemistry
College of Chemistry and Chemical Engineering
Xiamen University
Xiamen 361005 
P. R. China
;
_publ_contact_author_email taojun@xmu.edu.cn
_publ_contact_author_name 'Assoc. Prof. Jun Tao'
_publ_contact_author_phone 86-592-2185191
_publ_section_title
;
 Coexistence of Magnetization Relaxation and Dielectric Relaxation in a
 Single-Chain Magnet
;
_journal_name_full 'Journal of the American Chemical Society'
_journal_page_first 16428
_journal_page_last 16429
_journal_paper_doi 10.1021/ja066679+
_journal_volume 128
_journal_year 2006
_chemical_formula_sum 'C40 H54 Cl Mn3 N6 O9'
_chemical_formula_weight 963.16
_chemical_name_systematic
; 
 ? 
;
_space_group_IT_number 14
_symmetry_cell_setting monoclinic
_symmetry_space_group_name_Hall '-P 2ybc'
_symmetry_space_group_name_H-M 'P 1 21/c 1'
_atom_sites_solution_hydrogens geom
_atom_sites_solution_primary direct
_atom_sites_solution_secondary difmap
_audit_creation_method SHELXL-97
_cell_angle_alpha 90.00
_cell_angle_beta 108.57(3)
_cell_angle_gamma 90.00
_cell_formula_units_Z 4
_cell_length_a 17.574(3)
_cell_length_b 17.997(4)
_cell_length_c 14.526(3)
_cell_measurement_temperature 293(2)
_cell_volume 4355.1(17)
_computing_structure_refinement 'SHELXL-97 (Sheldrick, 1997)'
_computing_structure_solution 'SHELXS-97 (Sheldrick, 1990)'
_diffrn_ambient_temperature 293(2)
_diffrn_measured_fraction_theta_full 0.980
_diffrn_measured_fraction_theta_max 0.980
_diffrn_radiation_monochromator graphite
_diffrn_radiation_source 'fine-focus sealed tube'
_diffrn_radiation_type MoK\a
_diffrn_radiation_wavelength 0.71073
_diffrn_reflns_av_R_equivalents 0.1199
_diffrn_reflns_av_sigmaI/netI 0.1107
_diffrn_reflns_limit_h_max 20
_diffrn_reflns_limit_h_min -16
_diffrn_reflns_limit_k_max 21
_diffrn_reflns_limit_k_min -21
_diffrn_reflns_limit_l_max 17
_diffrn_reflns_limit_l_min -17
_diffrn_reflns_number 27755
_diffrn_reflns_theta_full 25.00
_diffrn_reflns_theta_max 25.00
_diffrn_reflns_theta_min 3.04
_exptl_absorpt_coefficient_mu 0.977
_exptl_crystal_density_diffrn 1.469
_exptl_crystal_F_000 2000
_refine_diff_density_max 0.964
_refine_diff_density_min -0.746
_refine_diff_density_rms 0.113
_refine_ls_extinction_method none
_refine_ls_goodness_of_fit_ref 1.191
_refine_ls_hydrogen_treatment mixed
_refine_ls_matrix_type full
_refine_ls_number_parameters 532
_refine_ls_number_reflns 7525
_refine_ls_number_restraints 0
_refine_ls_restrained_S_all 1.191
_refine_ls_R_factor_all 0.1130
_refine_ls_R_factor_gt 0.0896
_refine_ls_shift/su_max 0.000
_refine_ls_shift/su_mean 0.000
_refine_ls_structure_factor_coef Fsqd
_refine_ls_weighting_details 'calc w=1/[\s^2^(Fo^2^)+(0.0836P)^2^+0.0000P] where P=(Fo^2^+2Fc^2^)/3'
_refine_ls_weighting_scheme calc
_refine_ls_wR_factor_gt 0.2087
_refine_ls_wR_factor_ref 0.2246
_reflns_number_gt 5948
_reflns_number_total 7525
_reflns_threshold_expression >2sigma(I)
_cod_data_source_file ja066679si20060919_121227_2.cif
_cod_data_source_block complex_2
_cod_original_cell_volume 4355.1(15)
_cod_database_code 4111301

loop_
_symmetry_equiv_pos_as_xyz
'x, y, z'
'-x, y+1/2, -z+1/2'
'-x, -y, -z'
'x, -y-1/2, z-1/2'

loop_
_atom_site_label
_atom_site_type_symbol
_atom_site_fract_x
_atom_site_fract_y
_atom_site_fract_z
_atom_site_U_iso_or_equiv
_atom_site_adp_type
_atom_site_occupancy
_atom_site_symmetry_multiplicity
_atom_site_calc_flag
_atom_site_refinement_flags
Mn1 Mn 0.25800(5) 0.25085(5) 0.38093(6) 0.0286(3) Uani 1 1 d .
Mn2 Mn 0.28064(5) 0.43297(5) 0.37361(6) 0.0287(3) Uani 1 1 d .
Mn3 Mn 0.10830(5) 0.36255(5) 0.37947(6) 0.0281(3) Uani 1 1 d .
O4 O 0.2140(2) 0.3480(2) 0.3753(3) 0.0266(9) Uani 1 1 d .
Cl1 Cl 0.19447(10) 0.25657(8) 0.17612(12) 0.0392(4) Uani 1 1 d .
O1 O 0.2964(2) 0.1548(2) 0.3784(3) 0.0347(10) Uani 1 1 d .
N1 N 0.3597(3) 0.2909(3) 0.3771(3) 0.0292(11) Uani 1 1 d .
N2 N 0.3740(3) 0.3654(2) 0.3843(3) 0.0283(11) Uani 1 1 d .
C1 C 0.3678(4) 0.1290(3) 0.3761(4) 0.0314(14) Uani 1 1 d .
C2 C 0.3782(3) 0.0518(3) 0.3765(4) 0.0326(14) Uani 1 1 d .
H2A H 0.3359 0.0210 0.3768 0.039 Uiso 1 1 calc R
C3 C 0.4491(4) 0.0208(3) 0.3763(4) 0.0363(15) Uani 1 1 d .
H3A H 0.4543 -0.0307 0.3773 0.044 Uiso 1 1 calc R
C4 C 0.5134(4) 0.0646(4) 0.3747(4) 0.0355(15) Uani 1 1 d .
C5 C 0.5053(3) 0.1399(3) 0.3757(4) 0.0342(15) Uani 1 1 d .
H5A H 0.5484 0.1694 0.3745 0.041 Uiso 1 1 calc R
C6 C 0.4332(3) 0.1755(3) 0.3784(4) 0.0310(14) Uani 1 1 d .
C7 C 0.4290(3) 0.2552(3) 0.3832(4) 0.0278(13) Uani 1 1 d .
C8 C 0.4886(3) 0.3096(3) 0.3954(4) 0.0324(14) Uani 1 1 d .
H8A H 0.5425 0.3021 0.4021 0.039 Uiso 1 1 calc R
C9 C 0.4507(4) 0.3761(3) 0.3954(4) 0.0344(15) Uani 1 1 d .
H9A H 0.4754 0.4224 0.4022 0.041 Uiso 1 1 calc R
C10 C 0.5922(4) 0.0295(4) 0.3725(5) 0.0432(17) Uani 1 1 d .
H10A H 0.6298 0.0680 0.3717 0.065 Uiso 1 1 calc R
H10B H 0.5822 -0.0006 0.3153 0.065 Uiso 1 1 calc R
H10C H 0.6139 -0.0009 0.4292 0.065 Uiso 1 1 calc R
O2 O 0.3450(2) 0.5152(2) 0.3710(3) 0.0344(10) Uani 1 1 d .
N3 N 0.1913(3) 0.5001(3) 0.3641(3) 0.0288(11) Uani 1 1 d .
N4 N 0.1185(3) 0.4718(3) 0.3616(4) 0.0336(12) Uani 1 1 d .
C11 C 0.3298(3) 0.5872(3) 0.3630(4) 0.0313(14) Uani 1 1 d .
C12 C 0.3935(3) 0.6351(3) 0.3640(4) 0.0345(15) Uani 1 1 d .
H12A H 0.4434 0.6151 0.3688 0.041 Uiso 1 1 calc R
C13 C 0.3831(4) 0.7103(4) 0.3580(5) 0.0402(16) Uani 1 1 d .
H13A H 0.4264 0.7402 0.3586 0.048 Uiso 1 1 calc R
C14 C 0.3104(3) 0.7436(3) 0.3510(4) 0.0310(14) Uani 1 1 d .
C15 C 0.2466(4) 0.6982(3) 0.3480(4) 0.0336(14) Uani 1 1 d .
H15A H 0.1971 0.7196 0.3420 0.040 Uiso 1 1 calc R
C16 C 0.2544(3) 0.6197(3) 0.3539(4) 0.0283(13) Uani 1 1 d .
C17 C 0.1853(4) 0.5747(3) 0.3526(4) 0.0330(14) Uani 1 1 d .
C18 C 0.1065(4) 0.5942(3) 0.3420(5) 0.0395(16) Uani 1 1 d .
H18A H 0.0845 0.6417 0.3323 0.047 Uiso 1 1 calc R
C19 C 0.0681(4) 0.5299(3) 0.3486(5) 0.0396(16) Uani 1 1 d .
H19A H 0.0144 0.5266 0.3447 0.047 Uiso 1 1 calc R
C20 C 0.3014(4) 0.8280(3) 0.3451(5) 0.0433(17) Uani 1 1 d .
H20A H 0.2475 0.8413 0.3406 0.065 Uiso 1 1 calc R
H20B H 0.3131 0.8458 0.2887 0.065 Uiso 1 1 calc R
H20C H 0.3381 0.8501 0.4023 0.065 Uiso 1 1 calc R
O3 O 0.0078(2) 0.3767(2) 0.3922(3) 0.0355(10) Uani 1 1 d .
N5 N 0.0973(3) 0.2562(2) 0.3928(3) 0.0207(10) Uani 1 1 d .
N6 N 0.1557(3) 0.2082(2) 0.3898(3) 0.0299(11) Uani 1 1 d .
C21 C -0.0487(3) 0.3290(3) 0.4004(4) 0.0322(14) Uani 1 1 d .
C22 C -0.1172(4) 0.3587(4) 0.4146(5) 0.0414(16) Uani 1 1 d .
H22A H -0.1211 0.4098 0.4213 0.050 Uiso 1 1 calc R
C23 C -0.1793(4) 0.3136(3) 0.4188(5) 0.0377(15) Uani 1 1 d .
H23A H -0.2243 0.3355 0.4279 0.045 Uiso 1 1 calc R
C24 C -0.1777(3) 0.2377(3) 0.4101(4) 0.0310(14) Uani 1 1 d .
C25 C -0.1079(3) 0.2072(3) 0.3988(4) 0.0328(14) Uani 1 1 d .
H25A H -0.1043 0.1560 0.3926 0.039 Uiso 1 1 calc R
C26 C -0.0427(3) 0.2523(3) 0.3965(4) 0.0232(12) Uani 1 1 d .
C27 C 0.0315(3) 0.2150(3) 0.3924(4) 0.0263(13) Uani 1 1 d .
C28 C 0.0502(3) 0.1398(3) 0.3905(5) 0.0353(15) Uani 1 1 d .
H28A H 0.0176 0.0991 0.3905 0.042 Uiso 1 1 calc R
C29 C 0.1279(4) 0.1397(3) 0.3885(5) 0.0367(15) Uani 1 1 d .
H29A H 0.1571 0.0970 0.3865 0.044 Uiso 1 1 calc R
C30 C -0.2485(3) 0.1900(3) 0.4095(5) 0.0373(15) Uani 1 1 d .
H30A H -0.2903 0.2209 0.4180 0.056 Uiso 1 1 calc R
H30B H -0.2321 0.1546 0.4615 0.056 Uiso 1 1 calc R
H30C H -0.2681 0.1642 0.3487 0.056 Uiso 1 1 calc R
O5 O 0.3034(2) 0.2559(2) 0.5462(3) 0.0411(11) Uani 1 1 d .
H5 H 0.2710 0.2356 0.5713 0.049 Uiso 1 1 d R
C31 C 0.3845(4) 0.2571(3) 0.6120(4) 0.0357(15) Uani 1 1 d .
H31A H 0.3858 0.2832 0.6710 0.043 Uiso 1 1 calc R
H31B H 0.4187 0.2837 0.5823 0.043 Uiso 1 1 calc R
C32 C 0.4155(4) 0.1803(4) 0.6365(5) 0.0420(16) Uani 1 1 d .
H32A H 0.4696 0.1823 0.6799 0.063 Uiso 1 1 calc R
H32B H 0.4145 0.1546 0.5782 0.063 Uiso 1 1 calc R
H32C H 0.3824 0.1544 0.6673 0.063 Uiso 1 1 calc R
O6 O 0.3133(2) 0.4344(2) 0.5366(3) 0.0399(11) Uani 1 1 d .
H6 H 0.2712 0.4343 0.5534 0.048 Uiso 1 1 d R
C33 C 0.3786(4) 0.4656(3) 0.6113(4) 0.0381(15) Uani 1 1 d .
H33A H 0.4272 0.4604 0.5937 0.046 Uiso 1 1 calc R
H33B H 0.3860 0.4381 0.6709 0.046 Uiso 1 1 calc R
C34 C 0.3662(4) 0.5458(4) 0.6289(5) 0.0481(18) Uani 1 1 d .
H34A H 0.4120 0.5643 0.6795 0.072 Uiso 1 1 calc R
H34B H 0.3190 0.5512 0.6480 0.072 Uiso 1 1 calc R
H34C H 0.3597 0.5736 0.5704 0.072 Uiso 1 1 calc R
O7 O 0.2467(2) 0.4208(2) 0.2095(3) 0.0388(10) Uani 1 1 d .
H7 H 0.2206 0.3807 0.1920 0.047 Uiso 1 1 d R
C35 C 0.2168(4) 0.4754(4) 0.1353(5) 0.0421(16) Uani 1 1 d .
H35A H 0.2321 0.4618 0.0790 0.051 Uiso 1 1 calc R
H35B H 0.2413 0.5230 0.1587 0.051 Uiso 1 1 calc R
C36 C 0.1278(4) 0.4829(4) 0.1060(5) 0.0482(18) Uani 1 1 d .
H36A H 0.1104 0.5205 0.0569 0.072 Uiso 1 1 calc R
H36B H 0.1124 0.4967 0.1614 0.072 Uiso 1 1 calc R
H36C H 0.1032 0.4363 0.0808 0.072 Uiso 1 1 calc R
O8 O 0.0596(2) 0.3463(2) 0.2163(3) 0.0344(10) Uani 1 1 d .
H8 H 0.0920 0.3176 0.2008 0.041 Uiso 1 1 d R
C37 C -0.0201(4) 0.3224(4) 0.1612(5) 0.0479(18) Uani 1 1 d .
H37A H -0.0382 0.2842 0.1965 0.057 Uiso 1 1 calc R
H37B H -0.0202 0.3020 0.0993 0.057 Uiso 1 1 calc R
C38 C -0.0750(4) 0.3887(5) 0.1450(5) 0.060(2) Uani 1 1 d .
H38A H -0.1286 0.3738 0.1086 0.091 Uiso 1 1 calc R
H38B H -0.0570 0.4260 0.1095 0.091 Uiso 1 1 calc R
H38C H -0.0745 0.4085 0.2065 0.091 Uiso 1 1 calc R
O9 O 0.1647(2) 0.3815(2) 0.5485(3) 0.0395(10) Uani 1 1 d .
H9 H 0.1747 0.3389 0.5748 0.047 Uiso 1 1 d R
C39 C 0.1166(4) 0.4216(4) 0.5977(5) 0.0454(17) Uani 1 1 d .
H39A H 0.0788 0.3877 0.6120 0.054 Uiso 1 1 calc R
H39B H 0.0863 0.4606 0.5559 0.054 Uiso 1 1 calc R
C40 C 0.1712(4) 0.4551(4) 0.6914(5) 0.0493(18) Uani 1 1 d .
H40A H 0.1395 0.4821 0.7231 0.074 Uiso 1 1 calc R
H40B H 0.2086 0.4883 0.6770 0.074 Uiso 1 1 calc R
H40C H 0.2000 0.4162 0.7334 0.074 Uiso 1 1 calc R

loop_
_atom_site_aniso_label
_atom_site_aniso_U_11
_atom_site_aniso_U_22
_atom_site_aniso_U_33
_atom_site_aniso_U_23
_atom_site_aniso_U_13
_atom_site_aniso_U_12
Mn1 0.0225(5) 0.0329(6) 0.0351(5) 0.0027(4) 0.0160(4) 0.0020(4)
Mn2 0.0219(5) 0.0316(6) 0.0367(6) 0.0019(4) 0.0149(4) -0.0009(4)
Mn3 0.0227(5) 0.0298(5) 0.0366(5) -0.0020(4) 0.0162(4) -0.0028(4)
O4 0.022(2) 0.027(2) 0.035(2) 0.0003(17) 0.0151(17) -0.0024(17)
Cl1 0.0400(9) 0.0404(9) 0.0424(9) -0.0053(7) 0.0203(7) 0.0007(7)
O1 0.029(2) 0.030(2) 0.050(3) 0.0081(19) 0.020(2) -0.0003(18)
N1 0.025(3) 0.037(3) 0.030(3) 0.004(2) 0.014(2) 0.001(2)
N2 0.022(3) 0.025(3) 0.040(3) 0.005(2) 0.014(2) -0.001(2)
C1 0.033(3) 0.034(4) 0.028(3) 0.002(3) 0.012(3) 0.003(3)
C2 0.021(3) 0.042(4) 0.038(4) 0.002(3) 0.014(3) 0.004(3)
C3 0.041(4) 0.032(4) 0.041(4) 0.003(3) 0.019(3) 0.008(3)
C4 0.025(3) 0.047(4) 0.038(4) 0.010(3) 0.017(3) 0.006(3)
C5 0.024(3) 0.045(4) 0.038(4) 0.008(3) 0.015(3) 0.003(3)
C6 0.024(3) 0.041(4) 0.031(3) 0.003(3) 0.014(3) 0.007(3)
C7 0.027(3) 0.033(3) 0.026(3) 0.004(2) 0.011(2) 0.007(3)
C8 0.020(3) 0.040(4) 0.041(4) -0.001(3) 0.015(3) -0.002(3)
C9 0.030(3) 0.033(4) 0.042(4) 0.001(3) 0.015(3) -0.003(3)
C10 0.034(4) 0.040(4) 0.066(5) 0.006(3) 0.031(3) 0.009(3)
O2 0.025(2) 0.028(2) 0.053(3) 0.0025(19) 0.0172(19) -0.0008(18)
N3 0.016(2) 0.040(3) 0.035(3) 0.003(2) 0.014(2) 0.000(2)
N4 0.021(3) 0.038(3) 0.047(3) 0.003(2) 0.018(2) 0.000(2)
C11 0.030(3) 0.034(4) 0.032(3) 0.004(3) 0.012(3) -0.005(3)
C12 0.016(3) 0.036(4) 0.050(4) 0.006(3) 0.008(3) -0.001(3)
C13 0.028(3) 0.044(4) 0.047(4) 0.007(3) 0.010(3) -0.010(3)
C14 0.026(3) 0.039(4) 0.029(3) 0.001(3) 0.011(3) 0.002(3)
C15 0.032(3) 0.037(4) 0.036(3) 0.001(3) 0.017(3) -0.001(3)
C16 0.025(3) 0.029(3) 0.032(3) -0.001(3) 0.010(2) -0.004(3)
C17 0.036(4) 0.031(4) 0.038(4) -0.006(3) 0.021(3) -0.001(3)
C18 0.031(4) 0.030(4) 0.061(4) -0.003(3) 0.019(3) 0.002(3)
C19 0.033(4) 0.029(3) 0.066(5) -0.001(3) 0.028(3) 0.004(3)
C20 0.037(4) 0.038(4) 0.057(4) 0.009(3) 0.019(3) -0.003(3)
O3 0.032(2) 0.032(2) 0.053(3) -0.0029(19) 0.028(2) -0.0068(19)
N5 0.017(2) 0.027(3) 0.020(2) 0.0028(19) 0.0078(18) 0.0069(19)
N6 0.027(3) 0.027(3) 0.040(3) 0.004(2) 0.017(2) -0.002(2)
C21 0.030(3) 0.037(4) 0.034(3) -0.008(3) 0.015(3) -0.008(3)
C22 0.029(4) 0.038(4) 0.064(5) -0.010(3) 0.026(3) -0.009(3)
C23 0.024(3) 0.042(4) 0.054(4) 0.001(3) 0.021(3) -0.004(3)
C24 0.023(3) 0.040(4) 0.032(3) -0.001(3) 0.012(3) -0.002(3)
C25 0.032(3) 0.043(4) 0.025(3) -0.006(3) 0.010(3) -0.009(3)
C26 0.016(3) 0.031(3) 0.025(3) 0.000(2) 0.010(2) -0.001(2)
C27 0.026(3) 0.030(3) 0.024(3) 0.003(2) 0.010(2) -0.003(3)
C28 0.028(3) 0.029(3) 0.053(4) 0.001(3) 0.018(3) -0.002(3)
C29 0.039(4) 0.027(3) 0.053(4) 0.005(3) 0.028(3) 0.000(3)
C30 0.027(3) 0.039(4) 0.050(4) -0.002(3) 0.018(3) -0.007(3)
O5 0.030(2) 0.064(3) 0.033(2) 0.010(2) 0.0160(19) 0.006(2)
C31 0.036(4) 0.044(4) 0.027(3) 0.005(3) 0.010(3) 0.002(3)
C32 0.042(4) 0.050(4) 0.035(4) 0.009(3) 0.013(3) -0.002(3)
O6 0.033(2) 0.054(3) 0.036(2) -0.007(2) 0.017(2) -0.011(2)
C33 0.028(3) 0.043(4) 0.040(4) 0.004(3) 0.007(3) 0.004(3)
C34 0.051(4) 0.051(4) 0.049(4) -0.004(3) 0.026(4) -0.006(4)
O7 0.036(2) 0.047(3) 0.038(3) -0.001(2) 0.019(2) -0.003(2)
C35 0.041(4) 0.051(4) 0.036(4) 0.006(3) 0.014(3) -0.007(3)
C36 0.059(5) 0.037(4) 0.047(4) 0.010(3) 0.015(4) 0.002(3)
O8 0.024(2) 0.046(3) 0.035(2) 0.0010(19) 0.0112(18) 0.0015(19)
C37 0.036(4) 0.068(5) 0.040(4) -0.012(3) 0.011(3) -0.008(4)
C38 0.033(4) 0.094(6) 0.055(5) 0.011(4) 0.014(3) 0.000(4)
O9 0.039(3) 0.045(3) 0.042(3) 0.000(2) 0.024(2) 0.003(2)
C39 0.039(4) 0.052(4) 0.052(4) -0.009(3) 0.024(3) 0.007(3)
C40 0.045(4) 0.058(5) 0.049(4) -0.005(3) 0.022(3) 0.007(4)

loop_
_atom_type_symbol
_atom_type_description
_atom_type_scat_dispersion_real
_atom_type_scat_dispersion_imag
_atom_type_scat_source
C C 0.0033 0.0016 'International Tables Vol C Tables 4.2.6.8 and 6.1.1.4'
H H 0.0000 0.0000 'International Tables Vol C Tables 4.2.6.8 and 6.1.1.4'
N N 0.0061 0.0033 'International Tables Vol C Tables 4.2.6.8 and 6.1.1.4'
O O 0.0106 0.0060 'International Tables Vol C Tables 4.2.6.8 and 6.1.1.4'
Mn Mn 0.3368 0.7283 'International Tables Vol C Tables 4.2.6.8 and 6.1.1.4'
Cl Cl 0.1484 0.1585 'International Tables Vol C Tables 4.2.6.8 and 6.1.1.4'

loop_
_geom_angle_atom_site_label_1
_geom_angle_atom_site_label_2
_geom_angle_atom_site_label_3
_geom_angle
O1 Mn1 O4 176.29(18)
O1 Mn1 N1 90.09(18)
O4 Mn1 N1 91.30(18)
O1 Mn1 N6 89.08(18)
O4 Mn1 N6 89.65(18)
N1 Mn1 N6 177.9(2)
O1 Mn1 O5 92.88(17)
O4 Mn1 O5 90.56(16)
N1 Mn1 O5 89.93(18)
N6 Mn1 O5 88.14(18)
O1 Mn1 Cl1 92.12(13)
O4 Mn1 Cl1 84.42(12)
N1 Mn1 Cl1 90.85(14)
N6 Mn1 Cl1 91.15(15)
O5 Mn1 Cl1 174.94(11)
O2 Mn2 O4 179.60(17)
O2 Mn2 N3 89.24(18)
O4 Mn2 N3 90.75(18)
O2 Mn2 N2 89.81(18)
O4 Mn2 N2 90.21(17)
N3 Mn2 N2 179.0(2)
O2 Mn2 O6 93.38(17)
O4 Mn2 O6 87.02(15)
N3 Mn2 O6 89.83(18)
N2 Mn2 O6 89.83(18)
O2 Mn2 O7 90.75(17)
O4 Mn2 O7 88.85(15)
N3 Mn2 O7 92.83(17)
N2 Mn2 O7 87.58(18)
O6 Mn2 O7 175.12(15)
O3 Mn3 O4 176.29(17)
O3 Mn3 N5 89.86(17)
O4 Mn3 N5 89.82(17)
O3 Mn3 N4 90.31(18)
O4 Mn3 N4 90.12(17)
N5 Mn3 N4 178.34(19)
O3 Mn3 O8 93.90(17)
O4 Mn3 O8 89.78(16)
N5 Mn3 O8 87.75(16)
N4 Mn3 O8 90.59(18)
O3 Mn3 O9 88.53(16)
O4 Mn3 O9 87.81(15)
N5 Mn3 O9 93.52(16)
N4 Mn3 O9 88.13(18)
O8 Mn3 O9 177.27(14)
Mn3 O4 Mn1 120.96(19)
Mn3 O4 Mn2 119.74(19)
Mn1 O4 Mn2 119.19(19)
C1 O1 Mn1 131.8(4)
C7 N1 N2 108.7(5)
C7 N1 Mn1 129.6(4)
N2 N1 Mn1 120.8(3)
C9 N2 N1 108.1(5)
C9 N2 Mn2 134.2(4)
N1 N2 Mn2 117.6(3)
O1 C1 C2 117.6(5)
O1 C1 C6 123.5(5)
C2 C1 C6 118.9(5)
C3 C2 C1 121.6(6)
C2 C3 C4 121.1(6)
C5 C4 C3 118.5(6)
C5 C4 C10 120.6(6)
C3 C4 C10 120.9(6)
C4 C5 C6 122.9(6)
C1 C6 C5 117.0(6)
C1 C6 C7 122.5(5)
C5 C6 C7 120.6(5)
N1 C7 C8 107.3(5)
N1 C7 C6 122.0(5)
C8 C7 C6 130.7(5)
C9 C8 C7 105.4(5)
N2 C9 C8 110.5(5)
C11 O2 Mn2 132.1(4)
C17 N3 N4 109.3(5)
C17 N3 Mn2 130.7(4)
N4 N3 Mn2 119.8(4)
C19 N4 N3 106.4(5)
C19 N4 Mn3 134.5(4)
N3 N4 Mn3 119.0(4)
O2 C11 C12 117.4(5)
O2 C11 C16 124.8(5)
C12 C11 C16 117.8(6)
C13 C12 C11 121.1(6)
C12 C13 C14 122.3(6)
C15 C14 C13 117.9(6)
C15 C14 C20 121.3(5)
C13 C14 C20 120.7(6)
C14 C15 C16 121.8(6)
C11 C16 C15 119.1(5)
C11 C16 C17 121.6(5)
C15 C16 C17 119.3(5)
N3 C17 C18 107.4(5)
N3 C17 C16 121.3(5)
C18 C17 C16 131.3(6)
C19 C18 C17 106.1(6)
N4 C19 C18 110.7(6)
C21 O3 Mn3 132.5(4)
N6 N5 C27 107.5(4)
N6 N5 Mn3 121.8(3)
C27 N5 Mn3 130.1(4)
C29 N6 N5 108.3(5)
C29 N6 Mn1 133.9(4)
N5 N6 Mn1 117.7(3)
O3 C21 C26 124.3(5)
O3 C21 C22 117.8(6)
C26 C21 C22 118.0(5)
C23 C22 C21 121.1(6)
C22 C23 C24 122.8(6)
C23 C24 C25 116.4(6)
C23 C24 C30 121.7(5)
C25 C24 C30 121.9(6)
C24 C25 C26 121.7(6)
C21 C26 C25 119.8(5)
C21 C26 C27 122.1(5)
C25 C26 C27 118.1(5)
N5 C27 C28 108.8(5)
N5 C27 C26 120.3(5)
C28 C27 C26 130.9(5)
C29 C28 C27 104.1(5)
N6 C29 C28 111.3(5)
C31 O5 Mn1 129.8(4)
O5 C31 C32 110.7(5)
C33 O6 Mn2 132.9(4)
O6 C33 C34 112.7(5)
C35 O7 Mn2 129.3(4)
O7 C35 C36 112.2(5)
C37 O8 Mn3 126.5(4)
O8 C37 C38 108.2(6)
C39 O9 Mn3 117.7(4)
O9 C39 C40 109.6(5)

loop_
_geom_bond_atom_site_label_1
_geom_bond_atom_site_label_2
_geom_bond_distance
Mn1 O1 1.860(4)
Mn1 O4 1.904(4)
Mn1 N1 1.944(5)
Mn1 N6 1.996(5)
Mn1 O5 2.277(4)
Mn1 Cl1 2.827(2)
Mn2 O2 1.871(4)
Mn2 O4 1.931(4)
Mn2 N3 1.951(5)
Mn2 N2 2.009(5)
Mn2 O6 2.251(4)
Mn2 O7 2.277(4)
Mn3 O3 1.850(4)
Mn3 O4 1.895(4)
Mn3 N5 1.939(4)
Mn3 N4 1.999(5)
Mn3 O8 2.269(4)
Mn3 O9 2.361(4)
O1 C1 1.349(7)
N1 C7 1.355(7)
N1 N2 1.361(6)
N2 C9 1.319(7)
C1 C2 1.401(8)
C1 C6 1.414(8)
C2 C3 1.366(8)
C3 C4 1.384(8)
C4 C5 1.364(8)
C4 C10 1.531(8)
C5 C6 1.430(8)
C6 C7 1.439(8)
C7 C8 1.403(8)
C8 C9 1.370(8)
O2 C11 1.321(7)
N3 C17 1.354(7)
N3 N4 1.367(6)
N4 C19 1.344(7)
C11 C12 1.409(8)
C11 C16 1.415(8)
C12 C13 1.364(8)
C13 C14 1.386(8)
C14 C15 1.377(8)
C14 C20 1.528(8)
C15 C16 1.419(8)
C16 C17 1.454(8)
C17 C18 1.388(8)
C18 C19 1.358(8)
O3 C21 1.347(7)
N5 N6 1.353(6)
N5 C27 1.373(7)
N6 C29 1.325(7)
C21 C26 1.387(8)
C21 C22 1.392(8)
C22 C23 1.377(8)
C23 C24 1.374(8)
C24 C25 1.400(8)
C24 C30 1.509(8)
C25 C26 1.413(8)
C26 C27 1.485(7)
C27 C28 1.394(8)
C28 C29 1.374(8)
O5 C31 1.442(7)
C31 C32 1.488(8)
O6 C33 1.420(7)
C33 C34 1.494(8)
O7 C35 1.429(7)
C35 C36 1.491(8)
O8 C37 1.440(7)
C37 C38 1.505(10)
O9 C39 1.460(7)
C39 C40 1.518(9)

loop_
_geom_hbond_atom_site_label_D
_geom_hbond_atom_site_label_H
_geom_hbond_atom_site_label_A
_geom_hbond_distance_DH
_geom_hbond_distance_HA
_geom_hbond_distance_DA
_geom_hbond_angle_DHA
_geom_hbond_site_symmetry_A
O5 H5 Cl1 0.85 2.34 3.095(5) 149.1 4_566
O6 H6 O9 0.85 2.08 2.836(6) 148.0 .
O7 H7 Cl1 0.85 2.28 3.087(5) 159.4 .
O8 H8 Cl1 0.85 2.23 3.073(4) 169.4 .
O9 H9 Cl1 0.85 2.22 3.045(5) 164.7 4_566
